data_4075824
loop_
_publ_author_name
'Perekalin, Dmitry S.'
'Holub, Josef'
'Golovanov, Denis G.'
'Lyssenko, Konstantin A.'
'Petrovskii, Pavel V.'
'\<St\'ibr, Bohumil'
'Kudinov, Alexander R.'

_publ_section_title
;
 Ferra- and Ruthenatricarbollides CpFeC3B8H11and Cp*RuC3B8H11
;
_journal_issue 18
_journal_name_full Organometallics
_journal_page_first 4387
_journal_paper_doi 10.1021/om050139o
_journal_volume 24
_journal_year 2005
_chemical_formula_moiety 'C8 H16 B8 Fe'
_chemical_formula_sum 'C8 H16 B8 Fe'
_chemical_formula_weight 254.54
_chemical_name_systematic
; 
 ? 
;
_space_group_IT_number 14
_symmetry_cell_setting monoclinic
_symmetry_space_group_name_Hall '-P 2ybc'
_symmetry_space_group_name_H-M 'P 1 21/c 1'
_atom_sites_solution_hydrogens difmap
_atom_sites_solution_primary direct
_atom_sites_solution_secondary difmap
_audit_creation_method SHELXL-97
_cell_angle_alpha 90.00
_cell_angle_beta 91.420(4)
_cell_angle_gamma 90.00
_cell_formula_units_Z 4
_cell_length_a 6.7971(12)
_cell_length_b 9.9299(18)
_cell_length_c 17.569(3)
_cell_measurement_reflns_used 1024
_cell_measurement_temperature 120(2)
_cell_measurement_theta_max 28.42
_cell_measurement_theta_min 2.20
_cell_volume 1185.4(4)
_computing_cell_refinement 'SMART (Bruker, 1998b)'
_computing_data_collection 'SMART (Bruker, 1998b)'
_computing_data_reduction 'SAINTPlus (Bruker, 1998a)'
_computing_molecular_graphics 'SHELXTL ver. 5.1 (Sheldrick, 1998b)'
_computing_publication_material 'SHELXTL ver. 5.1 (Sheldrick, 1998b)'
_computing_structure_refinement 'SHELXTL ver. 5.1 (Sheldrick, 1998b)'
_computing_structure_solution 'SHELXTL ver. 5.1 (Sheldrick, 1998b)'
_diffrn_ambient_temperature 120(2)
_diffrn_measured_fraction_theta_full 0.985
_diffrn_measured_fraction_theta_max 0.985
_diffrn_measurement_device_type 'Bruker SMART 1000 CCD area detector'
_diffrn_measurement_method 'phi and omega scans'
_diffrn_radiation_monochromator graphite
_diffrn_radiation_source 'fine-focus sealed tube'
_diffrn_radiation_type MoK\a
_diffrn_radiation_wavelength 0.71073
_diffrn_reflns_av_R_equivalents 0.0563
_diffrn_reflns_av_sigmaI/netI 0.0690
_diffrn_reflns_limit_h_max 8
_diffrn_reflns_limit_h_min -9
_diffrn_reflns_limit_k_max 13
_diffrn_reflns_limit_k_min -13
_diffrn_reflns_limit_l_max 24
_diffrn_reflns_limit_l_min -23
_diffrn_reflns_number 10892
_diffrn_reflns_theta_full 30.04
_diffrn_reflns_theta_max 30.04
_diffrn_reflns_theta_min 2.32
_exptl_absorpt_coefficient_mu 1.230
_exptl_absorpt_correction_T_max 0.780
_exptl_absorpt_correction_T_min 0.742
_exptl_absorpt_correction_type multi-scan
_exptl_absorpt_process_details 'SADABS(Sheldrick, 1998a)'
_exptl_crystal_colour red
_exptl_crystal_density_diffrn 1.426
_exptl_crystal_density_method 'not measured'
_exptl_crystal_description prism
_exptl_crystal_F_000 520
_exptl_crystal_size_max 0.30
_exptl_crystal_size_mid 0.20
_exptl_crystal_size_min 0.20
_refine_diff_density_max 0.849
_refine_diff_density_min -0.530
_refine_diff_density_rms 0.077
_refine_ls_extinction_method none
_refine_ls_goodness_of_fit_ref 0.935
_refine_ls_hydrogen_treatment mixed
_refine_ls_matrix_type full
_refine_ls_number_parameters 194
_refine_ls_number_reflns 3423
_refine_ls_number_restraints 0
_refine_ls_restrained_S_all 0.935
_refine_ls_R_factor_all 0.0723
_refine_ls_R_factor_gt 0.0425
_refine_ls_shift/su_max 0.001
_refine_ls_shift/su_mean 0.001
_refine_ls_structure_factor_coef Fsqd
_refine_ls_weighting_details 'calc w=1/[\s^2^(Fo^2^)+(0.0100P)^2^+1.5000P] where P=(Fo^2^+2Fc^2^)/3'
_refine_ls_weighting_scheme calc
_refine_ls_wR_factor_gt 0.0750
_refine_ls_wR_factor_ref 0.0813
_reflns_number_gt 2301
_reflns_number_total 3423
_reflns_threshold_expression I>2/s(I)
_cod_data_source_file om050139osi20050225_015139.cif
_cod_data_source_block a
_cod_depositor_comments
;
The following automatic conversions were performed:

'_symmetry_cell_setting' value 'Monoclinic' changed to 'monoclinic'
according to /home/saulius/struct/CIF-dictionaries/cif_core.dic
dictionary named 'cif_core.dic' version 2.4.1 from 2010-06-29.

Automatic conversion script
Id: cif_fix_values 1715 2011-07-08 13:25:40Z adriana 
;
_cod_original_sg_symbol_H-M 'P 21/c'
_cod_database_code 4075824

loop_
_symmetry_equiv_pos_as_xyz
'x, y, z'
'-x, y+1/2, -z+1/2'
'-x, -y, -z'
'x, -y-1/2, z-1/2'

loop_
_atom_site_label
_atom_site_type_symbol
_atom_site_fract_x
_atom_site_fract_y
_atom_site_fract_z
_atom_site_U_iso_or_equiv
_atom_site_adp_type
_atom_site_occupancy
_atom_site_symmetry_multiplicity
_atom_site_calc_flag
_atom_site_refinement_flags
Fe1 Fe 0.25787(5) 0.27907(3) 0.092367(18) 0.02098(10) Uani 1 1 d .
C2 C 0.1830(3) 0.3016(2) 0.20209(12) 0.0211(5) Uani 1 1 d .
H2 H 0.1719 0.2255 0.2201 0.025 Uiso 1 1 d R
C3 C 0.4072(3) 0.3450(2) 0.18634(12) 0.0201(4) Uani 1 1 d .
H3 H 0.506(4) 0.290(2) 0.1999(14) 0.027(6) Uiso 1 1 d .
B4 B 0.4164(4) 0.4530(2) 0.11151(14) 0.0204(5) Uani 1 1 d .
H4 H 0.544(3) 0.468(2) 0.0760(13) 0.026(6) Uiso 1 1 d .
C5 C 0.1775(3) 0.4798(2) 0.08964(13) 0.0213(5) Uani 1 1 d .
H5 H 0.139(3) 0.511(2) 0.0431(14) 0.024(6) Uiso 1 1 d .
B6 B 0.0247(4) 0.3780(2) 0.13875(15) 0.0214(5) Uani 1 1 d .
H6 H -0.116(3) 0.341(2) 0.1197(12) 0.014(5) Uiso 1 1 d .
B7 B 0.2972(4) 0.4102(3) 0.26596(14) 0.0221(5) Uani 1 1 d .
H7 H 0.344(3) 0.368(2) 0.3200(13) 0.027(6) Uiso 1 1 d .
B8 B 0.4474(4) 0.5110(3) 0.20828(15) 0.0218(5) Uani 1 1 d .
H8 H 0.586(3) 0.543(2) 0.2289(13) 0.023(6) Uiso 1 1 d .
B9 B 0.2926(4) 0.6009(3) 0.14485(15) 0.0230(5) Uani 1 1 d .
H9 H 0.331(4) 0.697(2) 0.1192(15) 0.035(7) Uiso 1 1 d .
B10 B 0.0467(4) 0.5533(3) 0.16150(15) 0.0226(5) Uani 1 1 d .
H10 H -0.075(3) 0.621(2) 0.1476(12) 0.021(6) Uiso 1 1 d .
B11 B 0.0502(4) 0.4341(3) 0.23601(15) 0.0232(5) Uani 1 1 d .
H11 H -0.065(4) 0.410(2) 0.2733(14) 0.035(7) Uiso 1 1 d .
B12 B 0.2170(4) 0.5716(3) 0.23879(15) 0.0228(5) Uani 1 1 d .
H12 H 0.216(3) 0.645(2) 0.2833(13) 0.027(6) Uiso 1 1 d .
C13 C 0.4485(4) 0.1636(3) 0.03173(16) 0.0398(7) Uani 1 1 d .
H13 H 0.5922 0.1725 0.0325 0.048 Uiso 1 1 calc R
C14 C 0.3384(5) 0.0815(2) 0.08103(15) 0.0424(7) Uani 1 1 d .
H14 H 0.3923 0.0234 0.1215 0.051 Uiso 1 1 calc R
C15 C 0.1389(5) 0.0970(2) 0.06100(14) 0.0364(6) Uani 1 1 d .
H15 H 0.0284 0.0519 0.0852 0.044 Uiso 1 1 calc R
C16 C 0.1250(4) 0.1893(2) -0.00041(13) 0.0298(5) Uani 1 1 d .
H16 H 0.0031 0.2191 -0.0262 0.036 Uiso 1 1 calc R
C17 C 0.3170(4) 0.2299(3) -0.01830(13) 0.0314(5) Uani 1 1 d .
H17 H 0.3523 0.2930 -0.0586 0.038 Uiso 1 1 calc R

loop_
_atom_site_aniso_label
_atom_site_aniso_U_11
_atom_site_aniso_U_22
_atom_site_aniso_U_33
_atom_site_aniso_U_23
_atom_site_aniso_U_13
_atom_site_aniso_U_12
Fe1 0.02439(17) 0.01880(15) 0.01970(16) -0.00205(14) -0.00049(11) -0.00003(15)
C2 0.0181(11) 0.0248(12) 0.0204(10) 0.0023(8) 0.0014(8) 0.0000(9)
C3 0.0164(11) 0.0211(11) 0.0229(11) -0.0007(9) -0.0005(9) 0.0014(9)
B4 0.0188(13) 0.0199(12) 0.0227(12) -0.0003(10) 0.0027(10) -0.0006(10)
C5 0.0223(11) 0.0191(10) 0.0225(11) 0.0030(9) -0.0009(9) 0.0023(9)
B6 0.0199(13) 0.0207(12) 0.0234(13) 0.0006(10) -0.0023(10) 0.0002(10)
B7 0.0230(13) 0.0242(12) 0.0191(12) -0.0020(10) -0.0019(10) 0.0002(10)
B8 0.0178(13) 0.0222(12) 0.0255(13) -0.0039(10) -0.0003(10) -0.0007(10)
B9 0.0203(13) 0.0200(12) 0.0288(14) -0.0011(10) 0.0027(11) -0.0005(10)
B10 0.0182(13) 0.0241(12) 0.0255(13) 0.0001(10) 0.0003(10) 0.0015(10)
B11 0.0199(13) 0.0242(12) 0.0255(13) 0.0005(10) 0.0033(11) 0.0003(10)
B12 0.0187(13) 0.0232(12) 0.0266(13) -0.0054(10) -0.0003(10) 0.0000(10)
C13 0.0327(15) 0.0444(15) 0.0422(16) -0.0237(13) 0.0004(12) 0.0106(12)
C14 0.076(2) 0.0199(12) 0.0303(14) -0.0065(10) -0.0082(14) 0.0155(13)
C15 0.0583(19) 0.0213(12) 0.0297(13) -0.0062(10) 0.0020(13) -0.0131(12)
C16 0.0361(14) 0.0275(13) 0.0255(12) -0.0048(9) -0.0038(10) -0.0059(10)
C17 0.0436(15) 0.0308(12) 0.0200(11) -0.0085(10) 0.0069(10) -0.0020(12)

loop_
_atom_type_symbol
_atom_type_description
_atom_type_scat_dispersion_real
_atom_type_scat_dispersion_imag
_atom_type_scat_source
C C 0.0033 0.0016 'International Tables Vol C Tables 4.2.6.8 and 6.1.1.4'
H H 0.0000 0.0000 'International Tables Vol C Tables 4.2.6.8 and 6.1.1.4'
B B 0.0013 0.0007 'International Tables Vol C Tables 4.2.6.8 and 6.1.1.4'
Fe Fe 0.3463 0.8444 'International Tables Vol C Tables 4.2.6.8 and 6.1.1.4'

loop_
_geom_angle_atom_site_label_1
_geom_angle_atom_site_label_2
_geom_angle_atom_site_label_3
_geom_angle
C2 Fe1 C3 47.06(9)
C2 Fe1 C16 133.75(9)
C3 Fe1 C16 172.64(10)
C2 Fe1 C14 105.86(10)
C3 Fe1 C14 105.02(10)
C16 Fe1 C14 67.62(10)
C2 Fe1 C13 137.41(10)
C3 Fe1 C13 107.10(10)
C16 Fe1 C13 67.34(11)
C14 Fe1 C13 40.46(11)
C2 Fe1 C15 104.30(10)
C3 Fe1 C15 133.67(10)
C16 Fe1 C15 40.45(10)
C14 Fe1 C15 39.99(11)
C13 Fe1 C15 67.49(12)
C2 Fe1 B6 49.59(9)
C3 Fe1 B6 84.14(10)
C16 Fe1 B6 101.24(10)
C14 Fe1 B6 135.14(12)
C13 Fe1 B6 168.47(10)
C15 Fe1 B6 103.04(11)
C2 Fe1 C17 171.99(9)
C3 Fe1 C17 137.97(10)
C16 Fe1 C17 40.17(10)
C14 Fe1 C17 67.73(10)
C13 Fe1 C17 39.98(10)
C15 Fe1 C17 67.73(10)
B6 Fe1 C17 131.40(10)
C2 Fe1 B4 83.95(9)
C3 Fe1 B4 49.16(9)
C16 Fe1 B4 135.55(10)
C14 Fe1 B4 132.80(12)
C13 Fe1 B4 102.67(11)
C15 Fe1 B4 170.03(11)
B6 Fe1 B4 86.54(10)
C17 Fe1 B4 103.90(10)
C2 Fe1 C5 80.95(9)
C3 Fe1 C5 80.45(9)
C16 Fe1 C5 106.87(10)
C14 Fe1 C5 173.08(10)
C13 Fe1 C5 134.26(11)
C15 Fe1 C5 137.88(11)
B6 Fe1 C5 48.76(9)
C17 Fe1 C5 105.38(10)
B4 Fe1 C5 48.07(10)
C3 C2 B6 110.61(17)
C3 C2 B11 111.26(17)
B6 C2 B11 63.61(14)
C3 C2 B7 62.17(14)
B6 C2 B7 114.33(17)
B11 C2 B7 61.71(14)
C3 C2 Fe1 66.69(11)
B6 C2 Fe1 66.19(11)
B11 C2 Fe1 124.43(15)
B7 C2 Fe1 124.72(14)
C2 C3 B4 110.74(17)
C2 C3 B8 111.37(17)
B4 C3 B8 63.76(14)
C2 C3 B7 62.11(14)
B4 C3 B7 114.51(17)
B8 C3 B7 61.79(14)
C2 C3 Fe1 66.24(11)
B4 C3 Fe1 66.45(11)
B8 C3 Fe1 124.63(15)
B7 C3 Fe1 124.26(15)
C5 B4 C3 102.89(17)
C5 B4 B9 59.17(14)
C3 B4 B9 103.71(17)
C5 B4 B8 104.76(17)
C3 B4 B8 58.51(14)
B9 B4 B8 58.42(14)
C5 B4 Fe1 66.23(11)
C3 B4 Fe1 64.39(11)
B9 B4 Fe1 119.41(16)
B8 B4 Fe1 118.08(15)
B4 C5 B6 112.87(17)
B4 C5 B9 63.80(14)
B6 C5 B9 113.85(18)
B4 C5 B10 114.36(18)
B6 C5 B10 63.10(14)
B9 C5 B10 61.76(14)
B4 C5 Fe1 65.70(11)
B6 C5 Fe1 65.11(11)
B9 C5 Fe1 122.98(15)
B10 C5 Fe1 122.14(15)
C5 B6 C2 102.27(17)
C5 B6 B10 59.11(14)
C2 B6 B10 103.83(18)
C5 B6 B11 104.60(18)
C2 B6 B11 58.32(14)
B10 B6 B11 58.84(14)
C5 B6 Fe1 66.13(12)
C2 B6 Fe1 64.22(11)
B10 B6 Fe1 119.54(16)
B11 B6 Fe1 117.90(16)
C3 B7 C2 55.72(12)
C3 B7 B12 105.04(18)
C2 B7 B12 105.19(18)
C3 B7 B11 103.69(17)
C2 B7 B11 58.71(14)
B12 B7 B11 60.59(15)
C3 B7 B8 58.71(14)
C2 B7 B8 103.79(17)
B12 B7 B8 60.42(14)
B11 B7 B8 108.17(18)
C3 B8 B9 104.84(18)
C3 B8 B7 59.50(14)
B9 B8 B7 107.83(18)
C3 B8 B12 104.92(18)
B9 B8 B12 59.99(15)
B7 B8 B12 59.47(15)
C3 B8 B4 57.73(13)
B9 B8 B4 60.65(14)
B7 B8 B4 107.69(18)
B12 B8 B4 108.07(18)
C5 B9 B8 105.06(17)
C5 B9 B12 105.88(18)
B8 B9 B12 60.45(15)
C5 B9 B10 59.22(14)
B8 B9 B10 108.26(18)
B12 B9 B10 60.21(15)
C5 B9 B4 57.03(14)
B8 B9 B4 60.93(14)
B12 B9 B4 108.65(18)
B10 B9 B4 106.74(17)
C5 B10 B11 105.15(18)
C5 B10 B9 59.02(14)
B11 B10 B9 107.85(18)
C5 B10 B12 105.41(18)
B11 B10 B12 60.26(15)
B9 B10 B12 59.80(15)
C5 B10 B6 57.79(13)
B11 B10 B6 60.85(15)
B9 B10 B6 107.25(18)
B12 B10 B6 108.66(18)
C2 B11 B7 59.58(14)
C2 B11 B10 104.78(18)
B7 B11 B10 107.86(18)
C2 B11 B12 105.02(18)
B7 B11 B12 59.49(15)
B10 B11 B12 60.06(15)
C2 B11 B6 58.07(14)
B7 B11 B6 108.05(18)
B10 B11 B6 60.31(14)
B12 B11 B6 108.07(18)
B7 B12 B9 107.99(18)
B7 B12 B10 107.90(18)
B9 B12 B10 59.99(15)
B7 B12 B8 60.11(15)
B9 B12 B8 59.56(15)
B10 B12 B8 107.39(18)
B7 B12 B11 59.92(15)
B9 B12 B11 107.54(18)
B10 B12 B11 59.68(14)
B8 B12 B11 107.40(18)
C17 C13 C14 108.4(2)
C17 C13 Fe1 70.21(14)
C14 C13 Fe1 69.74(14)
C15 C14 C13 107.8(2)
C15 C14 Fe1 70.09(14)
C13 C14 Fe1 69.80(14)
C14 C15 C16 108.0(2)
C14 C15 Fe1 69.93(14)
C16 C15 Fe1 69.69(13)
C17 C16 C15 108.1(2)
C17 C16 Fe1 70.14(13)
C15 C16 Fe1 69.86(14)
C13 C17 C16 107.8(2)
C13 C17 Fe1 69.82(14)
C16 C17 Fe1 69.69(13)

loop_
_geom_bond_atom_site_label_1
_geom_bond_atom_site_label_2
_geom_bond_distance
Fe1 C2 2.018(2)
Fe1 C3 2.025(2)
Fe1 C16 2.048(2)
Fe1 C14 2.048(2)
Fe1 C13 2.049(2)
Fe1 C15 2.050(2)
Fe1 B6 2.051(3)
Fe1 C17 2.054(2)
Fe1 B4 2.059(2)
Fe1 C5 2.067(2)
C2 C3 1.614(3)
C2 B6 1.707(3)
C2 B11 1.711(3)
C2 B7 1.727(3)
C3 B4 1.699(3)
C3 B8 1.714(3)
C3 B7 1.728(3)
B4 C5 1.681(4)
B4 B9 1.798(3)
B4 B8 1.803(4)
C5 B6 1.700(3)
C5 B9 1.720(3)
C5 B10 1.724(3)
B6 B10 1.792(4)
B6 B11 1.801(4)
B7 B12 1.756(4)
B7 B11 1.763(4)
B7 B8 1.767(4)
B8 B9 1.757(4)
B8 B12 1.773(4)
B9 B12 1.765(4)
B9 B10 1.768(4)
B10 B11 1.765(4)
B10 B12 1.772(4)
B11 B12 1.775(4)
C13 C17 1.402(4)
C13 C14 1.417(4)
C14 C15 1.401(4)
C15 C16 1.417(3)
C16 C17 1.409(3)
